data_1501666
loop_
_publ_author_name
'Woods, James R.'
'Mo, Huaping'
'Bieberich, Andrew A.'
'Alavanja, Tanja'
'Colby, David A.'

_publ_section_title
;
 Fluorinated amino-derivatives of the sesquiterpene lactone, parthenolide,
 as (19)f NMR probes in deuterium-free environments.
;
_journal_issue 22
_journal_name_full 'Journal of medicinal chemistry'
_journal_page_first 7934
_journal_page_last 7941
_journal_paper_doi 10.1021/jm201114t
_journal_volume 54
_journal_year 2011
_chemical_absolute_configuration ad
_chemical_formula_moiety 'C21 H30 F3 N1 O3'
_chemical_formula_sum 'C21 H30 F3 N O3'
_chemical_formula_weight 401.47
_space_group_IT_number 19
_symmetry_cell_setting orthorhombic
_symmetry_space_group_name_Hall 'P 2ac 2ab'
_symmetry_space_group_name_H-M 'P 21 21 21'
_atom_type_scat_source 'International Tables for Crystallography (Vol C)'
_cell_angle_alpha 90.00
_cell_angle_beta 90.00
_cell_angle_gamma 90.00
_cell_formula_units_Z 4
_cell_length_a 8.1766(4)
_cell_length_b 10.4313(4)
_cell_length_c 23.7612(10)
_cell_measurement_reflns_used 3734
_cell_measurement_temperature 150.0(2)
_cell_measurement_theta_max 72
_cell_measurement_theta_min 1
_cell_volume 2026.65(15)
_computing_cell_refinement 'DENZO/SCALEPACK (Otwinowski & Minor, 1996)'
_computing_data_collection 'CrystalClear(Rigaku, 2001)'
_computing_data_reduction 'DENZO/SCALEPACK (Otwinowski & Minor, 1996)'
_computing_molecular_graphics
;
    ORTEP (Johnson, 1976)
    PLATON (Spek, 2003)
;
_computing_publication_material 'SHELX97(Sheldrick, 2008) and local programs'
_computing_structure_refinement 'SHELX97 (Sheldrick, 2008)'
_computing_structure_solution
;
 Direct methods (SIR2004, Burla et al., 2005)
;
_diffrn_ambient_temperature 150.0(2)
_diffrn_measured_fraction_theta_full 0.9690
_diffrn_measured_fraction_theta_max 0.9690
_diffrn_measurement_details
;
Data were collected on a Rigaku Rapid which has a quarter 
chi circle and a 200 degree curved image plate at a fixed 
distance of 127.4mm.  Strategy was optimized using the 
CrystalClear software.  The completeness is the best 
that can be obtained with this geometry. The missing data are not cusp 
data but mostly high angle data.
Also the use of HKL2000/SCALEPACK lowers the number 
of observed data as inconsistent equivalents are removed 
from the data set and not included in the collected total
;
_diffrn_measurement_device_type Rigaku_Rapid_II
_diffrn_measurement_method \w
_diffrn_radiation_monochromator 'confocal optics'
_diffrn_radiation_type CU-K\a
_diffrn_radiation_wavelength 1.54184
_diffrn_reflns_av_R_equivalents 0.0350
_diffrn_reflns_av_sigmaI/netI 0.0337
_diffrn_reflns_limit_h_max 9
_diffrn_reflns_limit_h_min -9
_diffrn_reflns_limit_k_max 12
_diffrn_reflns_limit_k_min -11
_diffrn_reflns_limit_l_max 28
_diffrn_reflns_limit_l_min -27
_diffrn_reflns_number 10274
_diffrn_reflns_theta_full 72.2
_diffrn_reflns_theta_max 72.21
_diffrn_reflns_theta_min 1.86
_diffrn_standards_number 0
_exptl_absorpt_coefficient_mu 0.886
_exptl_absorpt_correction_T_max 1.0000
_exptl_absorpt_correction_T_min 0.9247
_exptl_absorpt_correction_type multi-scan
_exptl_absorpt_process_details 'SCALEPACK (Otwinowski & Minor, 1997)'
_exptl_crystal_colour colorless
_exptl_crystal_density_diffrn 1.316
_exptl_crystal_density_method 'not measured'
_exptl_crystal_description plate
_exptl_crystal_F_000 856
_exptl_crystal_size_max 0.20
_exptl_crystal_size_mid 0.16
_exptl_crystal_size_min 0.00
_refine_diff_density_max 0.17
_refine_diff_density_min -0.21
_refine_ls_abs_structure_details 'Flack H. D. (1983), Acta Cryst. A39, 876-881'
_refine_ls_abs_structure_Flack 0.05(15)
_refine_ls_extinction_method none
_refine_ls_goodness_of_fit_ref 1.065
_refine_ls_hydrogen_treatment constr
_refine_ls_matrix_type full
_refine_ls_number_parameters 255
_refine_ls_number_reflns 3705
_refine_ls_number_restraints 0
_refine_ls_R_factor_all 0.041
_refine_ls_R_factor_gt 0.039
_refine_ls_shift/su_max 0.000
_refine_ls_structure_factor_coef Fsqd
_refine_ls_weighting_details 'w=1/[\s^2^(Fo^2^)+(0.0357P)^2^+0.8425P] where P=(Fo^2^+2Fc^2^)/3'
_refine_ls_weighting_scheme calc
_refine_ls_wR_factor_gt 0.096
_refine_ls_wR_factor_ref 0.098
_reflns_Friedel_coverage 0.7989
_reflns_number_gt 3528
_reflns_number_total 3705
_reflns_threshold_expression >2.0\s(I)
_cod_data_source_file jm201114t_si_001.cif
_cod_data_source_block JW266
_cod_depositor_comments
;
The following automatic conversions were performed:

'_refine_ls_weighting_scheme' value 'calc ' changed to 'calc'
according to /home/saulius/struct/CIF-dictionaries/cif_core.dic
dictionary named 'cif_core.dic' version 2.4.1 from 2010-06-29.

Automatic conversion script
Id: cif_fix_values 1715 2011-07-08 13:25:40Z adriana 

The following automatic conversions were performed:

data name '_iucr_refine_instruction_details' was replaced with
'_iucr_refine_instructions_details' as specified in the replacement
file 'data/replacement-values/replacement_tags.lst'.

Automatic conversion script
Id: cif_correct_tags 9268 2022-04-12 08:56:07Z antanas 
;
_cod_original_formula_sum 'C21 H30 F3 N1 O3'
_cod_database_code 1501666

loop_
_symmetry_equiv_pos_as_xyz
'x, y, z'
'-x+1/2, -y, z+1/2'
'-x, y+1/2, -z+1/2'
'x+1/2, -y+1/2, -z'

loop_
_atom_site_label
_atom_site_fract_x
_atom_site_fract_y
_atom_site_fract_z
_atom_site_U_iso_or_equiv
_atom_site_adp_type
_atom_site_occupancy
_atom_site_symmetry_multiplicity
_atom_site_calc_flag
_atom_site_refinement_flags
F1 0.8325(2) 0.19392(16) 0.75747(7) 0.0647(5) Uani 1 1 d .
F2 0.84342(17) 0.02350(16) 0.70739(6) 0.0587(4) Uani 1 1 d .
F3 0.75690(18) 0.01367(17) 0.79232(6) 0.0585(4) Uani 1 1 d .
O1 0.07897(16) -0.02547(14) 0.36477(6) 0.0342(3) Uani 1 1 d .
O12 -0.00019(16) 0.10465(13) 0.47530(6) 0.0311(3) Uani 1 1 d .
O13 -0.12729(18) 0.16589(14) 0.55347(7) 0.0382(4) Uani 1 1 d .
N16 0.3274(2) 0.08290(16) 0.64066(6) 0.0293(4) Uani 1 1 d .
C1 0.2459(2) -0.07214(19) 0.37014(8) 0.0295(4) Uani 1 1 d .
C2 0.1467(2) -0.04577(19) 0.42035(8) 0.0278(4) Uani 1 1 d .
C3 0.1664(2) 0.06742(18) 0.45818(8) 0.0259(4) Uani 1 1 d .
C4 0.2548(2) 0.03847(18) 0.51390(8) 0.0255(4) Uani 1 1 d .
C5 0.4441(2) 0.04819(19) 0.51229(8) 0.0277(4) Uani 1 1 d .
C6 0.5334(2) -0.0809(2) 0.51895(8) 0.0310(4) Uani 1 1 d .
C7 0.5546(2) -0.14682(19) 0.46260(8) 0.0293(4) Uani 1 1 d .
C8 0.4398(2) -0.22483(19) 0.44273(9) 0.0312(4) Uani 1 1 d .
C9 0.4194(3) -0.2719(2) 0.38325(9) 0.0385(5) Uani 1 1 d .
C10 0.2678(3) -0.2121(2) 0.35536(9) 0.0357(5) Uani 1 1 d .
C11 0.3736(2) 0.0193(2) 0.34869(9) 0.0346(5) Uani 1 1 d .
C13 -0.0019(2) 0.13826(18) 0.53015(9) 0.0293(4) Uani 1 1 d .
C14 0.1694(2) 0.13253(19) 0.55368(8) 0.0273(4) Uani 1 1 d .
C15 0.1654(3) 0.0971(2) 0.61608(8) 0.0325(4) Uani 1 1 d .
C17 0.4038(3) 0.20795(19) 0.65135(9) 0.0331(5) Uani 1 1 d .
C18 0.5774(3) 0.1908(2) 0.67213(9) 0.0351(5) Uani 1 1 d .
C19 0.5813(3) 0.1097(2) 0.72562(8) 0.0327(4) Uani 1 1 d .
C20 0.4885(3) -0.0157(2) 0.71645(9) 0.0376(5) Uani 1 1 d .
C21 0.3185(3) 0.0106(2) 0.69328(9) 0.0377(5) Uani 1 1 d .
C22 0.7517(3) 0.0851(2) 0.74544(10) 0.0433(5) Uani 1 1 d .
C71 0.7048(2) -0.1061(2) 0.43097(9) 0.0385(5) Uani 1 1 d .
H2 0.1050 -0.1244 0.4397 0.033 Uiso 1 1 calc R
H3 0.2214 0.1394 0.4379 0.031 Uiso 1 1 calc R
H4 0.2250 -0.0505 0.5258 0.031 Uiso 1 1 calc R
H8 0.3613 -0.2544 0.4692 0.037 Uiso 1 1 calc R
H14 0.2213 0.2188 0.5495 0.033 Uiso 1 1 calc R
H19 0.5233 0.1587 0.7558 0.039 Uiso 1 1 calc R
H5A 0.4770 0.0872 0.4760 0.033 Uiso 1 1 calc R
H5B 0.4802 0.1064 0.5427 0.033 Uiso 1 1 calc R
H6A 0.6421 -0.0662 0.5361 0.037 Uiso 1 1 calc R
H6B 0.4700 -0.1371 0.5445 0.037 Uiso 1 1 calc R
H9A 0.4083 -0.3664 0.3834 0.046 Uiso 1 1 calc R
H9B 0.5180 -0.2497 0.3611 0.046 Uiso 1 1 calc R
H10A 0.2777 -0.2205 0.3140 0.043 Uiso 1 1 calc R
H10B 0.1694 -0.2602 0.3673 0.043 Uiso 1 1 calc R
H11A 0.3696 0.0219 0.3075 0.052 Uiso 1 1 calc R
H11B 0.4820 -0.0097 0.3608 0.052 Uiso 1 1 calc R
H11C 0.3525 0.1051 0.3638 0.052 Uiso 1 1 calc R
H15A 0.1052 0.1644 0.6369 0.039 Uiso 1 1 calc R
H15B 0.1048 0.0156 0.6206 0.039 Uiso 1 1 calc R
H17A 0.3394 0.2552 0.6799 0.040 Uiso 1 1 calc R
H17B 0.4043 0.2591 0.6162 0.040 Uiso 1 1 calc R
H18A 0.6263 0.2758 0.6799 0.042 Uiso 1 1 calc R
H18B 0.6435 0.1486 0.6426 0.042 Uiso 1 1 calc R
H20A 0.5498 -0.0705 0.6897 0.045 Uiso 1 1 calc R
H20B 0.4795 -0.0624 0.7526 0.045 Uiso 1 1 calc R
H21A 0.2615 -0.0717 0.6866 0.045 Uiso 1 1 calc R
H21B 0.2546 0.0598 0.7213 0.045 Uiso 1 1 calc R
H71A 0.7052 -0.1465 0.3937 0.058 Uiso 1 1 calc R
H71B 0.8025 -0.1326 0.4519 0.058 Uiso 1 1 calc R
H71C 0.7048 -0.0127 0.4267 0.058 Uiso 1 1 calc R

loop_
_atom_site_aniso_label
_atom_site_aniso_U_11
_atom_site_aniso_U_22
_atom_site_aniso_U_33
_atom_site_aniso_U_12
_atom_site_aniso_U_13
_atom_site_aniso_U_23
F1 0.0489(9) 0.0701(10) 0.0749(10) -0.0147(8) -0.0215(8) -0.0116(8)
F2 0.0382(8) 0.0838(11) 0.0541(8) 0.0126(8) 0.0052(7) -0.0118(8)
F3 0.0459(8) 0.0849(11) 0.0446(8) 0.0038(8) -0.0101(6) 0.0122(8)
O1 0.0245(7) 0.0420(8) 0.0362(7) 0.0036(6) -0.0097(6) -0.0041(6)
O12 0.0212(6) 0.0330(7) 0.0392(8) 0.0054(6) -0.0034(6) -0.0033(6)
O13 0.0264(8) 0.0386(8) 0.0496(9) 0.0082(6) 0.0067(7) -0.0002(7)
N16 0.0301(8) 0.0311(9) 0.0267(8) -0.0062(7) 0.0016(7) 0.0018(7)
C1 0.0251(9) 0.0336(10) 0.0298(10) 0.0030(8) -0.0065(8) -0.0012(8)
C2 0.0201(9) 0.0291(10) 0.0342(10) -0.0014(8) -0.0044(8) 0.0018(8)
C3 0.0178(8) 0.0282(9) 0.0317(9) 0.0014(7) 0.0005(8) 0.0004(8)
C4 0.0199(9) 0.0251(9) 0.0316(10) -0.0010(8) -0.0017(7) 0.0026(8)
C5 0.0206(9) 0.0311(10) 0.0314(10) -0.0017(8) -0.0028(7) -0.0019(8)
C6 0.0221(9) 0.0383(11) 0.0326(10) 0.0033(8) -0.0048(8) 0.0055(9)
C7 0.0238(10) 0.0321(10) 0.0319(10) 0.0081(8) -0.0015(8) 0.0072(8)
C8 0.0286(10) 0.0284(10) 0.0367(11) 0.0068(8) 0.0011(8) 0.0050(8)
C9 0.0387(12) 0.0337(11) 0.0430(12) 0.0062(10) -0.0011(10) -0.0051(9)
C10 0.0365(11) 0.0352(11) 0.0354(11) 0.0020(9) -0.0020(9) -0.0089(9)
C11 0.0287(11) 0.0437(12) 0.0314(10) 0.0036(9) -0.0016(8) 0.0055(9)
C13 0.0276(10) 0.0230(9) 0.0372(11) 0.0017(8) -0.0005(9) 0.0011(8)
C14 0.0237(9) 0.0267(9) 0.0316(9) -0.0009(7) 0.0025(8) 0.0008(8)
C15 0.0285(10) 0.0380(11) 0.0311(10) -0.0050(9) 0.0039(8) 0.0010(8)
C17 0.0380(11) 0.0288(10) 0.0325(10) -0.0057(9) 0.0012(9) -0.0019(8)
C18 0.0347(11) 0.0390(11) 0.0316(11) -0.0091(9) 0.0017(9) -0.0011(9)
C19 0.0328(10) 0.0394(11) 0.0259(10) -0.0009(9) 0.0026(8) -0.0065(8)
C20 0.0410(12) 0.0367(12) 0.0351(11) -0.0036(10) -0.0021(9) 0.0063(9)
C21 0.0360(12) 0.0434(12) 0.0337(10) -0.0106(10) 0.0016(9) 0.0081(9)
C22 0.0376(12) 0.0554(14) 0.0368(11) -0.0030(11) -0.0007(10) -0.0033(11)
C71 0.0226(10) 0.0518(13) 0.0412(12) 0.0048(9) 0.0009(9) 0.0059(10)

loop_
_atom_type_symbol
_atom_type_radius_bond
F 0.72
O 0.73
N 0.75
C 0.77
H 0.32

loop_
_geom_angle_atom_site_label_1
_geom_angle_atom_site_label_2
_geom_angle_atom_site_label_3
_geom_angle
C2 O1 C1 60.78(12)
C13 O12 C3 110.15(14)
C15 N16 C21 110.54(16)
C15 N16 C17 111.49(17)
C21 N16 C17 109.35(16)
O1 C1 C2 59.37(12)
O1 C1 C11 114.19(16)
C2 C1 C11 122.71(18)
O1 C1 C10 114.44(17)
C2 C1 C10 115.78(18)
C11 C1 C10 116.83(18)
O1 C2 C1 59.85(12)
O1 C2 C3 118.35(16)
C1 C2 C3 125.31(17)
O1 C2 H2 114.10
C1 C2 H2 114.10
C3 C2 H2 114.10
O12 C3 C2 105.98(14)
O12 C3 C4 104.39(14)
C2 C3 C4 114.43(16)
O12 C3 H3 110.60
C2 C3 H3 110.60
C4 C3 H3 110.60
C14 C4 C3 101.02(15)
C14 C4 C5 115.37(16)
C3 C4 C5 115.76(16)
C14 C4 H4 108.10
C3 C4 H4 108.10
C5 C4 H4 108.10
C6 C5 C4 114.42(16)
C6 C5 H5A 108.70
C4 C5 H5A 108.70
C6 C5 H5B 108.70
C4 C5 H5B 108.70
H5A C5 H5B 107.60
C7 C6 C5 111.10(15)
C7 C6 H6A 109.40
C5 C6 H6A 109.40
C7 C6 H6B 109.40
C5 C6 H6B 109.40
H6A C6 H6B 108.00
C8 C7 C71 125.0(2)
C8 C7 C6 120.75(18)
C71 C7 C6 114.05(18)
C7 C8 C9 127.7(2)
C7 C8 H8 116.10
C9 C8 H8 116.10
C8 C9 C10 111.19(17)
C8 C9 H9A 109.40
C10 C9 H9A 109.40
C8 C9 H9B 109.40
C10 C9 H9B 109.40
H9A C9 H9B 108.00
C1 C10 C9 112.77(17)
C1 C10 H10A 109.00
C9 C10 H10A 109.00
C1 C10 H10B 109.00
C9 C10 H10B 109.00
H10A C10 H10B 107.80
C1 C11 H11A 109.50
C1 C11 H11B 109.50
H11A C11 H11B 109.50
C1 C11 H11C 109.50
H11A C11 H11C 109.50
H11B C11 H11C 109.50
O13 C13 O12 121.12(18)
O13 C13 C14 129.13(19)
O12 C13 C14 109.75(16)
C13 C14 C15 110.44(16)
C13 C14 C4 102.71(16)
C15 C14 C4 116.98(16)
C13 C14 H14 108.80
C15 C14 H14 108.80
C4 C14 H14 108.80
N16 C15 C14 113.24(16)
N16 C15 H15A 108.90
C14 C15 H15A 108.90
N16 C15 H15B 108.90
C14 C15 H15B 108.90
H15A C15 H15B 107.70
N16 C17 C18 110.52(17)
N16 C17 H17A 109.50
C18 C17 H17A 109.50
N16 C17 H17B 109.50
C18 C17 H17B 109.50
H17A C17 H17B 108.10
C17 C18 C19 110.91(17)
C17 C18 H18A 109.50
C19 C18 H18A 109.50
C17 C18 H18B 109.50
C19 C18 H18B 109.50
H18A C18 H18B 108.00
C22 C19 C18 112.18(18)
C22 C19 C20 111.15(19)
C18 C19 C20 110.18(17)
C22 C19 H19 107.70
C18 C19 H19 107.70
C20 C19 H19 107.70
C21 C20 C19 110.56(19)
C21 C20 H20A 109.50
C19 C20 H20A 109.50
C21 C20 H20B 109.50
C19 C20 H20B 109.50
H20A C20 H20B 108.10
N16 C21 C20 110.95(17)
N16 C21 H21A 109.40
C20 C21 H21A 109.50
N16 C21 H21B 109.50
C20 C21 H21B 109.40
H21A C21 H21B 108.00
F2 C22 F3 106.1(2)
F2 C22 F1 105.9(2)
F3 C22 F1 106.08(19)
F2 C22 C19 113.09(18)
F3 C22 C19 112.8(2)
F1 C22 C19 112.3(2)
C7 C71 H71A 109.50
C7 C71 H71B 109.50
H71A C71 H71B 109.50
C7 C71 H71C 109.50
H71A C71 H71C 109.50
H71B C71 H71C 109.50

loop_
_geom_bond_atom_site_label_1
_geom_bond_atom_site_label_2
_geom_bond_distance
F1 C22 1.344(3)
F2 C22 1.339(3)
F3 C22 1.341(3)
O1 C2 1.448(2)
O1 C1 1.455(2)
O12 C13 1.350(2)
O12 C3 1.473(2)
O13 C13 1.201(3)
N16 C15 1.455(3)
N16 C21 1.462(2)
N16 C17 1.469(2)
C1 C2 1.468(3)
C1 C11 1.503(3)
C1 C10 1.512(3)
C2 C3 1.493(3)
C2 H2 1.0000
C3 C4 1.538(3)
C3 H3 1.0000
C4 C14 1.531(3)
C4 C5 1.552(2)
C4 H4 1.0000
C5 C6 1.541(3)
C5 H5A 0.9900
C5 H5B 0.9900
C6 C7 1.515(3)
C6 H6A 0.9900
C6 H6B 0.9900
C7 C8 1.329(3)
C7 C71 1.501(3)
C8 C9 1.506(3)
C8 H8 0.9500
C9 C10 1.538(3)
C9 H9A 0.9900
C9 H9B 0.9900
C10 H10A 0.9900
C10 H10B 0.9900
C11 H11A 0.9800
C11 H11B 0.9800
C11 H11C 0.9800
C13 C14 1.509(3)
C14 C15 1.528(3)
C14 H14 1.0000
C15 H15A 0.9900
C15 H15B 0.9900
C17 C18 1.513(3)
C17 H17A 0.9900
C17 H17B 0.9900
C18 C19 1.527(3)
C18 H18A 0.9900
C18 H18B 0.9900
C19 C22 1.493(3)
C19 C20 1.528(3)
C19 H19 1.0000
C20 C21 1.520(3)
C20 H20A 0.9900
C20 H20B 0.9900
C21 H21A 0.9900
C21 H21B 0.9900
C71 H71A 0.9800
C71 H71B 0.9800
C71 H71C 0.9800

loop_
_geom_torsion_atom_site_label_1
_geom_torsion_atom_site_label_2
_geom_torsion_atom_site_label_3
_geom_torsion_atom_site_label_4
_geom_torsion
C2 O1 C1 C11 -114.99(19)
C2 O1 C1 C10 106.63(19)
C1 O1 C2 C3 116.50(19)
C11 C1 C2 O1 100.7(2)
C10 C1 C2 O1 -104.35(18)
O1 C1 C2 C3 -105.2(2)
C11 C1 C2 C3 -4.5(3)
C10 C1 C2 C3 150.48(18)
C13 O12 C3 C2 139.97(16)
C13 O12 C3 C4 18.80(19)
O1 C2 C3 O12 71.3(2)
C1 C2 C3 O12 142.81(18)
O1 C2 C3 C4 -174.25(16)
C1 C2 C3 C4 -102.7(2)
O12 C3 C4 C14 -31.75(18)
C2 C3 C4 C14 -147.14(16)
O12 C3 C4 C5 -157.11(15)
C2 C3 C4 C5 87.5(2)
C14 C4 C5 C6 130.67(17)
C3 C4 C5 C6 -111.70(19)
C4 C5 C6 C7 87.1(2)
C5 C6 C7 C8 -88.6(2)
C5 C6 C7 C71 86.1(2)
C71 C7 C8 C9 -10.5(3)
C6 C7 C8 C9 163.64(19)
C7 C8 C9 C10 -110.0(2)
O1 C1 C10 C9 -156.48(17)
C2 C1 C10 C9 -90.2(2)
C11 C1 C10 C9 66.3(2)
C8 C9 C10 C1 39.9(3)
C3 O12 C13 O13 -176.29(18)
C3 O12 C13 C14 3.0(2)
O13 C13 C14 C15 30.2(3)
O12 C13 C14 C15 -149.03(16)
O13 C13 C14 C4 155.7(2)
O12 C13 C14 C4 -23.6(2)
C3 C4 C14 C13 32.82(18)
C5 C4 C14 C13 158.44(16)
C3 C4 C14 C15 153.91(16)
C5 C4 C14 C15 -80.5(2)
C21 N16 C15 C14 -161.71(17)
C17 N16 C15 C14 76.4(2)
C13 C14 C15 N16 176.76(16)
C4 C14 C15 N16 59.8(2)
C15 N16 C17 C18 -175.10(16)
C21 N16 C17 C18 62.4(2)
N16 C17 C18 C19 -58.0(2)
C17 C18 C19 C22 176.90(19)
C17 C18 C19 C20 52.5(2)
C22 C19 C20 C21 -176.94(18)
C18 C19 C20 C21 -51.9(2)
C15 N16 C21 C20 174.64(18)
C17 N16 C21 C20 -62.3(2)
C19 C20 C21 N16 57.5(2)
C18 C19 C22 F2 -59.5(3)
C20 C19 C22 F2 64.4(2)
C18 C19 C22 F3 -179.83(19)
C20 C19 C22 F3 -56.0(2)
C18 C19 C22 F1 60.3(2)
C20 C19 C22 F1 -175.80(19)
